data_2238686
loop_
_publ_author_name
'Mao, Yan-Cao'
'Wu, Hao'
'Shan, Jin-Jun'
'Yan, Ke'

_publ_section_title
;
 2-(Benzylcarbamoyl)nicotinic acid
;
_journal_issue 10
_journal_name_full 'Acta Crystallographica Section E'
_journal_page_first o1520
_journal_paper_doi 10.1107/S1600536813024483
_journal_volume 69
_journal_year 2013
_chemical_formula_iupac 'C14 H12 N2 O3'
_chemical_formula_moiety 'C14 H12 N2 O3'
_chemical_formula_sum 'C14 H12 N2 O3'
_chemical_formula_weight 256.26
_chemical_name_common
;
2-(Benzylcarbamoyl)nicotinic acid
;
_chemical_name_systematic
;
2-(Benzylcarbamoyl)pyridine-3-carboxylic acid
;
_space_group_IT_number 61
_symmetry_cell_setting orthorhombic
_symmetry_space_group_name_Hall '-P 2ac 2ab'
_symmetry_space_group_name_H-M 'P b c a'
_atom_sites_solution_hydrogens geom
_atom_sites_solution_primary direct
_atom_sites_solution_secondary difmap
_audit_creation_method SHELXL-97
_cell_angle_alpha 90.00
_cell_angle_beta 90.00
_cell_angle_gamma 90.00
_cell_formula_units_Z 8
_cell_length_a 13.024(3)
_cell_length_b 8.4110(17)
_cell_length_c 23.143(5)
_cell_measurement_reflns_used 25
_cell_measurement_temperature 293(2)
_cell_measurement_theta_max 13
_cell_measurement_theta_min 10
_cell_volume 2535.2(10)
_computing_cell_refinement 'CAD-4 EXPRESS (Enraf--Nonius, 1994)'
_computing_data_collection 'CAD-4 EXPRESS (Enraf--Nonius, 1994)'
_computing_data_reduction 'XCAD4 (Harms & Wocadlo,1995)'
_computing_molecular_graphics 'SHELXTL (Sheldrick, 2008)'
_computing_publication_material 'SHELXTL (Sheldrick, 2008)'
_computing_structure_refinement 'SHELXTL (Sheldrick, 2008)'
_computing_structure_solution 'SHELXTL (Sheldrick, 2008)'
_diffrn_ambient_temperature 293(2)
_diffrn_measured_fraction_theta_full 1.000
_diffrn_measured_fraction_theta_max 1.000
_diffrn_measurement_device_type 'Enraf--Nonius CAD-4'
_diffrn_measurement_method \w/2\q
_diffrn_radiation_monochromator graphite
_diffrn_radiation_source 'fine-focus sealed tube'
_diffrn_radiation_type MoK\a
_diffrn_radiation_wavelength 0.71073
_diffrn_reflns_av_R_equivalents 0.0956
_diffrn_reflns_av_sigmaI/netI 0.0948
_diffrn_reflns_limit_h_max 15
_diffrn_reflns_limit_h_min 0
_diffrn_reflns_limit_k_max 10
_diffrn_reflns_limit_k_min 0
_diffrn_reflns_limit_l_max 27
_diffrn_reflns_limit_l_min -27
_diffrn_reflns_number 4586
_diffrn_reflns_theta_full 25.37
_diffrn_reflns_theta_max 25.37
_diffrn_reflns_theta_min 1.76
_diffrn_standards_decay_% 1
_diffrn_standards_interval_count 200
_diffrn_standards_number 3
_exptl_absorpt_coefficient_mu 0.096
_exptl_absorpt_correction_type none
_exptl_crystal_colour colorless
_exptl_crystal_density_diffrn 1.343
_exptl_crystal_density_method 'not measured'
_exptl_crystal_description block
_exptl_crystal_F_000 1072
_exptl_crystal_size_max 0.30
_exptl_crystal_size_mid 0.20
_exptl_crystal_size_min 0.10
_refine_diff_density_max 0.217
_refine_diff_density_min -0.144
_refine_ls_extinction_method none
_refine_ls_goodness_of_fit_ref 1.002
_refine_ls_hydrogen_treatment constr
_refine_ls_matrix_type full
_refine_ls_number_parameters 172
_refine_ls_number_reflns 2326
_refine_ls_number_restraints 0
_refine_ls_restrained_S_all 1.002
_refine_ls_R_factor_all 0.1133
_refine_ls_R_factor_gt 0.0569
_refine_ls_shift/su_max 0.000
_refine_ls_shift/su_mean 0.000
_refine_ls_structure_factor_coef Fsqd
_refine_ls_weighting_details 'calc w=1/[\s^2^(Fo^2^)+(0.0530P)^2^+0.0000P] where P=(Fo^2^+2Fc^2^)/3'
_refine_ls_weighting_scheme calc
_refine_ls_wR_factor_gt 0.1434
_refine_ls_wR_factor_ref 0.1671
_reflns_number_gt 1242
_reflns_number_total 2326
_reflns_threshold_expression I>2sigma(I)
_cod_data_source_file xu5724.cif
_cod_data_source_block I
_cod_original_cell_volume 2535.2(9)
_cod_database_code 2238686

loop_
_symmetry_equiv_pos_as_xyz
x,y,z
1/2-x,-y,1/2+z
1/2+x,1/2-y,-z
-x,1/2+y,1/2-z
-x,-y,-z
1/2+x,y,1/2-z
1/2-x,1/2+y,z
x,1/2-y,1/2+z

loop_
_atom_site_type_symbol
_atom_site_label
_atom_site_fract_x
_atom_site_fract_y
_atom_site_fract_z
_atom_site_U_iso_or_equiv
_atom_site_adp_type
_atom_site_calc_flag
_atom_site_refinement_flags
_atom_site_occupancy
_atom_site_symmetry_multiplicity
N N1 0.42068(17) 0.3451(3) 0.54279(10) 0.0496(7) Uani d . 1 1
H H1A 0.4839 0.3212 0.5365 0.060 Uiso calc R 1 1
O O1 0.25706(15) 0.3073(3) 0.51797(9) 0.0653(7) Uani d . 1 1
C C1 0.4634(3) 0.3853(5) 0.68730(14) 0.0751(11) Uani d . 1 1
H H1B 0.5234 0.4402 0.6784 0.090 Uiso calc R 1 1
N N2 0.49338(17) 0.1694(3) 0.46226(10) 0.0514(7) Uani d . 1 1
O O2 0.17921(17) -0.0277(3) 0.38457(12) 0.0857(8) Uani d . 1 1
C C2 0.4535(3) 0.3113(6) 0.74105(17) 0.0989(15) Uani d . 1 1
H H2B 0.5069 0.3171 0.7677 0.119 Uiso calc R 1 1
O O3 0.15332(14) 0.1519(3) 0.45110(10) 0.0694(7) Uani d . 1 1
H H3B 0.1874 0.2050 0.4738 0.104 Uiso calc R 1 1
C C3 0.3665(3) 0.2309(6) 0.75455(17) 0.0930(13) Uani d . 1 1
H H3A 0.3598 0.1830 0.7906 0.112 Uiso calc R 1 1
C C4 0.2891(3) 0.2204(6) 0.71546(18) 0.0911(13) Uani d . 1 1
H H4A 0.2297 0.1646 0.7249 0.109 Uiso calc R 1 1
C C5 0.2975(3) 0.2918(5) 0.66178(15) 0.0754(11) Uani d . 1 1
H H5A 0.2444 0.2824 0.6351 0.090 Uiso calc R 1 1
C C6 0.3857(2) 0.3779(4) 0.64753(13) 0.0538(8) Uani d . 1 1
C C7 0.3974(3) 0.4559(4) 0.58954(13) 0.0605(9) Uani d . 1 1
H H7A 0.3343 0.5117 0.5803 0.073 Uiso calc R 1 1
H H7B 0.4520 0.5342 0.5918 0.073 Uiso calc R 1 1
C C8 0.3502(2) 0.2801(4) 0.50990(13) 0.0491(8) Uani d . 1 1
C C9 0.3895(2) 0.1729(3) 0.46270(12) 0.0426(7) Uani d . 1 1
C C10 0.3298(2) 0.0857(3) 0.42331(13) 0.0478(7) Uani d . 1 1
C C11 0.3839(3) -0.0003(4) 0.38152(14) 0.0584(9) Uani d . 1 1
H H11A 0.3478 -0.0579 0.3539 0.070 Uiso calc R 1 1
C C12 0.4897(3) -0.0013(4) 0.38041(15) 0.0615(9) Uani d . 1 1
H H12A 0.5255 -0.0579 0.3524 0.074 Uiso calc R 1 1
C C13 0.5402(2) 0.0838(4) 0.42194(13) 0.0576(8) Uani d . 1 1
H H13A 0.6116 0.0817 0.4219 0.069 Uiso calc R 1 1
C C14 0.2149(2) 0.0680(4) 0.41832(14) 0.0546(8) Uani d . 1 1

loop_
_atom_site_aniso_label
_atom_site_aniso_U_11
_atom_site_aniso_U_22
_atom_site_aniso_U_33
_atom_site_aniso_U_12
_atom_site_aniso_U_13
_atom_site_aniso_U_23
N1 0.0415(13) 0.0663(17) 0.0410(14) 0.0020(13) 0.0024(11) -0.0069(13)
O1 0.0363(11) 0.1000(16) 0.0595(13) 0.0078(11) 0.0056(11) -0.0135(14)
C1 0.072(2) 0.103(3) 0.050(2) -0.014(2) -0.0011(18) -0.019(2)
N2 0.0376(12) 0.0689(17) 0.0478(15) 0.0004(12) 0.0062(11) -0.0022(15)
O2 0.0640(15) 0.1065(19) 0.0865(18) -0.0091(15) -0.0183(14) -0.0250(18)
C2 0.097(3) 0.155(4) 0.045(2) 0.000(3) -0.010(2) -0.016(3)
O3 0.0432(12) 0.0951(18) 0.0701(15) 0.0013(12) -0.0042(11) -0.0104(15)
C3 0.121(4) 0.115(3) 0.043(2) 0.011(3) 0.014(2) 0.002(3)
C4 0.090(3) 0.111(3) 0.072(3) -0.003(3) 0.022(2) 0.017(3)
C5 0.057(2) 0.104(3) 0.065(2) 0.000(2) 0.0027(17) 0.010(2)
C6 0.0551(18) 0.063(2) 0.0434(18) 0.0046(16) 0.0044(15) -0.0106(17)
C7 0.061(2) 0.066(2) 0.054(2) 0.0011(16) 0.0074(16) -0.0053(19)
C8 0.0407(16) 0.064(2) 0.0428(17) 0.0004(15) 0.0053(14) 0.0043(16)
C9 0.0425(14) 0.0538(17) 0.0316(15) -0.0007(14) 0.0031(12) 0.0031(15)
C10 0.0486(17) 0.0525(17) 0.0425(17) 0.0008(14) 0.0033(14) 0.0076(17)
C11 0.068(2) 0.069(2) 0.0390(17) 0.0004(18) 0.0001(16) -0.0058(19)
C12 0.064(2) 0.070(2) 0.050(2) 0.0057(18) 0.0082(17) -0.0099(19)
C13 0.0458(18) 0.071(2) 0.0562(19) 0.0061(16) 0.0127(16) -0.0013(19)
C14 0.0488(19) 0.0655(19) 0.0494(19) -0.0037(17) -0.0065(15) 0.0055(19)

loop_
_atom_type_symbol
_atom_type_description
_atom_type_scat_dispersion_real
_atom_type_scat_dispersion_imag
_atom_type_scat_source
C C 0.0033 0.0016 'International Tables Vol C Tables 4.2.6.8 and 6.1.1.4'
H H 0.0000 0.0000 'International Tables Vol C Tables 4.2.6.8 and 6.1.1.4'
N N 0.0061 0.0033 'International Tables Vol C Tables 4.2.6.8 and 6.1.1.4'
O O 0.0106 0.0060 'International Tables Vol C Tables 4.2.6.8 and 6.1.1.4'

loop_
_geom_angle_atom_site_label_1
_geom_angle_atom_site_label_2
_geom_angle_atom_site_label_3
_geom_angle
C8 N1 C7 123.4(2)
C8 N1 H1A 118.3
C7 N1 H1A 118.3
C6 C1 C2 120.7(4)
C6 C1 H1B 119.7
C2 C1 H1B 119.7
C13 N2 C9 118.5(3)
C3 C2 C1 120.3(4)
C3 C2 H2B 119.9
C1 C2 H2B 119.9
C14 O3 H3B 109.5
C2 C3 C4 120.0(4)
C2 C3 H3A 120.0
C4 C3 H3A 120.0
C3 C4 C5 120.7(4)
C3 C4 H4A 119.6
C5 C4 H4A 119.6
C4 C5 C6 120.1(4)
C4 C5 H5A 119.9
C6 C5 H5A 119.9
C1 C6 C5 118.2(3)
C1 C6 C7 120.4(3)
C5 C6 C7 121.4(3)
N1 C7 C6 113.9(2)
N1 C7 H7A 108.8
C6 C7 H7A 108.8
N1 C7 H7B 108.8
C6 C7 H7B 108.8
H7A C7 H7B 107.7
O1 C8 N1 121.1(3)
O1 C8 C9 123.3(3)
N1 C8 C9 115.6(2)
N2 C9 C10 122.5(3)
N2 C9 C8 111.0(2)
C10 C9 C8 126.5(2)
C11 C10 C9 116.1(3)
C11 C10 C14 113.3(3)
C9 C10 C14 130.6(3)
C12 C11 C10 121.3(3)
C12 C11 H11A 119.3
C10 C11 H11A 119.3
C13 C12 C11 117.7(3)
C13 C12 H12A 121.2
C11 C12 H12A 121.1
N2 C13 C12 123.9(3)
N2 C13 H13A 118.1
C12 C13 H13A 118.1
O2 C14 O3 119.7(3)
O2 C14 C10 119.6(3)
O3 C14 C10 120.7(3)

loop_
_geom_bond_atom_site_label_1
_geom_bond_atom_site_label_2
_geom_bond_distance
N1 C8 1.312(3)
N1 C7 1.460(4)
N1 H1A 0.8600
O1 C8 1.249(3)
C1 C6 1.369(4)
C1 C2 1.397(5)
C1 H1B 0.9300
N2 C13 1.327(4)
N2 C9 1.353(3)
O2 C14 1.214(4)
C2 C3 1.357(5)
C2 H2B 0.9300
O3 C14 1.310(4)
O3 H3B 0.8200
C3 C4 1.357(5)
C3 H3A 0.9300
C4 C5 1.384(5)
C4 H4A 0.9300
C5 C6 1.398(5)
C5 H5A 0.9300
C6 C7 1.502(4)
C7 H7A 0.9700
C7 H7B 0.9700
C8 C9 1.506(4)
C9 C10 1.405(4)
C10 C11 1.398(4)
C10 C14 1.508(4)
C11 C12 1.378(4)
C11 H11A 0.9300
C12 C13 1.367(4)
C12 H12A 0.9300
C13 H13A 0.9300

loop_
_geom_hbond_atom_site_label_D
_geom_hbond_atom_site_label_H
_geom_hbond_atom_site_label_A
_geom_hbond_site_symmetry_A
_geom_hbond_distance_DH
_geom_hbond_distance_HA
_geom_hbond_distance_DA
_geom_hbond_angle_DHA
N1 H1A O3 3_556 0.86 2.24 3.033(3) 154
O3 H3B O1 . 0.82 1.62 2.435(3) 179

loop_
_geom_torsion_atom_site_label_1
_geom_torsion_atom_site_label_2
_geom_torsion_atom_site_label_3
_geom_torsion_atom_site_label_4
_geom_torsion
C6 C1 C2 C3 -0.1(7)
C1 C2 C3 C4 0.9(7)
C2 C3 C4 C5 -0.4(7)
C3 C4 C5 C6 -1.0(6)
C2 C1 C6 C5 -1.2(6)
C2 C1 C6 C7 -179.2(3)
C4 C5 C6 C1 1.7(5)
C4 C5 C6 C7 179.7(3)
C8 N1 C7 C6 93.2(4)
C1 C6 C7 N1 102.4(4)
C5 C6 C7 N1 -75.5(4)
C7 N1 C8 O1 -1.8(5)
C7 N1 C8 C9 178.1(2)
C13 N2 C9 C10 2.1(4)
C13 N2 C9 C8 -178.0(3)
O1 C8 C9 N2 177.6(3)
N1 C8 C9 N2 -2.3(4)
O1 C8 C9 C10 -2.5(5)
N1 C8 C9 C10 177.7(3)
N2 C9 C10 C11 -2.8(4)
C8 C9 C10 C11 177.2(3)
N2 C9 C10 C14 177.0(3)
C8 C9 C10 C14 -3.0(5)
C9 C10 C11 C12 1.5(4)
C14 C10 C11 C12 -178.4(3)
C10 C11 C12 C13 0.5(5)
C9 N2 C13 C12 0.2(5)
C11 C12 C13 N2 -1.4(5)
C11 C10 C14 O2 7.7(4)
C9 C10 C14 O2 -172.1(3)
C11 C10 C14 O3 -174.0(3)
C9 C10 C14 O3 6.2(5)
